data_7020011
loop_
_publ_author_name
'Oresmaa, Larisa'
'Tarvainen, Heli'
'Machal, Kalle'
'Haukka, Matti'

_publ_section_title
;
 Ruthenium imidazole oxime carbonyls and their activities as CO-releasing
 molecules.
;
_journal_issue 36
_journal_name_full 'Dalton transactions (Cambridge, England : 2003)'
_journal_page_first 11170
_journal_page_last 11175
_journal_paper_doi 10.1039/c2dt31002c
_journal_volume 41
_journal_year 2012
_chemical_formula_moiety 'C8 H8 Cl N3 O5 Ru'
_chemical_formula_sum 'C8 H8 Cl N3 O5 Ru'
_chemical_formula_weight 362.69
_chemical_name_systematic
;
?
;
_space_group_IT_number 15
_symmetry_cell_setting monoclinic
_symmetry_space_group_name_Hall '-C 2yc'
_symmetry_space_group_name_H-M 'C 1 2/c 1'
_atom_sites_solution_hydrogens mixed
_atom_sites_solution_primary direct
_atom_sites_solution_secondary difmap
_audit_creation_method SHELXL-97
_cell_angle_alpha 90.00
_cell_angle_beta 91.267(2)
_cell_angle_gamma 90.00
_cell_formula_units_Z 8
_cell_length_a 25.5552(14)
_cell_length_b 7.0665(3)
_cell_length_c 13.5134(8)
_cell_measurement_reflns_used 7550
_cell_measurement_temperature 100(2)
_cell_measurement_theta_max 27.48
_cell_measurement_theta_min 1.00
_cell_volume 2439.7(2)
_computing_cell_refinement 'Denzo/Scalepack (Otwinowski & Minor, 1997)'
_computing_data_collection 'Collect (Bruker AXS BV, 1997-2008)'
_computing_data_reduction 'Denzo/Scalepack (Otwinowski & Minor, 1997)'
_computing_molecular_graphics 'Diamond v.3.1f (Brandenburg, 2008)'
_computing_publication_material 'SHELXL-97 (Sheldrick, 2008)'
_computing_structure_refinement 'SHELXL-97 (Sheldrick, 2008)'
_computing_structure_solution 'SHELXS-97 (Sheldrick, 2008)'
_diffrn_ambient_temperature 100(2)
_diffrn_detector_area_resol_mean 9
_diffrn_measured_fraction_theta_full 0.966
_diffrn_measured_fraction_theta_max 0.966
_diffrn_measurement_device '95mm CCD camera on \k-goniostat'
_diffrn_measurement_device_type 'Nonius KappaCCD'
_diffrn_measurement_method '\f scans and \w scans with \k offset'
_diffrn_radiation_monochromator 'horizontally mounted graphite crystal'
_diffrn_radiation_source 'fine-focus sealed tube'
_diffrn_radiation_type MoK\a
_diffrn_radiation_wavelength 0.71073
_diffrn_reflns_av_R_equivalents 0.0661
_diffrn_reflns_av_sigmaI/netI 0.0400
_diffrn_reflns_limit_h_max 30
_diffrn_reflns_limit_h_min -30
_diffrn_reflns_limit_k_max 8
_diffrn_reflns_limit_k_min -8
_diffrn_reflns_limit_l_max 16
_diffrn_reflns_limit_l_min -16
_diffrn_reflns_number 12335
_diffrn_reflns_theta_full 25.50
_diffrn_reflns_theta_max 25.50
_diffrn_reflns_theta_min 2.99
_exptl_absorpt_coefficient_mu 1.520
_exptl_absorpt_correction_T_max 0.8842
_exptl_absorpt_correction_T_min 0.7231
_exptl_absorpt_correction_type multi-scan
_exptl_absorpt_process_details 'Xprep in Shelxtl v.6.14-1 (Sheldrick, 2005)'
_exptl_crystal_colour colourless
_exptl_crystal_density_diffrn 1.975
_exptl_crystal_density_method 'not measured'
_exptl_crystal_description block
_exptl_crystal_F_000 1424
_exptl_crystal_size_max 0.23
_exptl_crystal_size_mid 0.10
_exptl_crystal_size_min 0.08
_refine_diff_density_max 0.519
_refine_diff_density_min -0.957
_refine_diff_density_rms 0.140
_refine_ls_extinction_method none
_refine_ls_goodness_of_fit_ref 1.074
_refine_ls_hydrogen_treatment mixed
_refine_ls_matrix_type full
_refine_ls_number_parameters 172
_refine_ls_number_reflns 2198
_refine_ls_number_restraints 0
_refine_ls_restrained_S_all 1.074
_refine_ls_R_factor_all 0.0369
_refine_ls_R_factor_gt 0.0294
_refine_ls_shift/su_max 0.001
_refine_ls_shift/su_mean 0.000
_refine_ls_structure_factor_coef Fsqd
_refine_ls_weighting_details 'calc w=1/[\s^2^(Fo^2^)+(0.0318P)^2^+4.0753P] where P=(Fo^2^+2Fc^2^)/3'
_refine_ls_weighting_scheme calc
_refine_ls_wR_factor_gt 0.0638
_refine_ls_wR_factor_ref 0.0667
_reflns_number_gt 1942
_reflns_number_total 2198
_reflns_threshold_expression >2sigma(I)
_cod_data_source_file c2dt31002c.txt
_cod_data_source_block 2
_cod_original_sg_symbol_H-M 'C 2/c'
_cod_database_code 7020011

loop_
_symmetry_equiv_pos_as_xyz
'x, y, z'
'-x, y, -z+1/2'
'x+1/2, y+1/2, z'
'-x+1/2, y+1/2, -z+1/2'
'-x, -y, -z'
'x, -y, z-1/2'
'-x+1/2, -y+1/2, -z'
'x+1/2, -y+1/2, z-1/2'

loop_
_atom_site_label
_atom_site_type_symbol
_atom_site_fract_x
_atom_site_fract_y
_atom_site_fract_z
_atom_site_U_iso_or_equiv
_atom_site_adp_type
_atom_site_occupancy
_atom_site_symmetry_multiplicity
_atom_site_calc_flag
_atom_site_refinement_flags
Ru1 Ru 0.120207(9) 0.05630(3) 0.339787(17) 0.01609(11) Uani 1 1 d .
Cl2 Cl 0.20458(3) -0.07963(10) 0.29380(6) 0.01911(18) Uani 1 1 d .
O1 O 0.09104(9) -0.2893(3) 0.45915(17) 0.0259(5) Uani 1 1 d .
O3 O 0.01571(9) 0.2270(3) 0.38500(19) 0.0345(6) Uani 1 1 d .
O4 O 0.12956(10) 0.3327(3) 0.16009(16) 0.0295(6) Uani 1 1 d .
H4O H 0.1121(16) 0.228(6) 0.138(3) 0.041(11) Uiso 1 1 d .
O5 O 0.08821(9) 0.0033(3) 0.13408(16) 0.0255(5) Uani 1 1 d .
O6 O 0.06603(9) -0.2392(3) 0.22775(16) 0.0280(5) Uani 1 1 d .
N1 N 0.14171(10) 0.3007(3) 0.25852(19) 0.0219(6) Uani 1 1 d .
N2 N 0.16345(9) 0.2302(3) 0.44679(19) 0.0195(6) Uani 1 1 d .
N3 N 0.21036(10) 0.3878(4) 0.5565(2) 0.0259(7) Uani 1 1 d .
H3N H 0.2271(15) 0.405(5) 0.608(3) 0.024(10) Uiso 1 1 d .
C1 C 0.10288(11) -0.1584(4) 0.4159(2) 0.0202(7) Uani 1 1 d .
C3 C 0.05559(12) 0.1620(4) 0.3687(2) 0.0236(7) Uani 1 1 d .
C4 C 0.08759(11) -0.0687(4) 0.2168(2) 0.0203(7) Uani 1 1 d .
C5 C 0.04308(14) -0.3255(5) 0.1385(3) 0.0317(8) Uani 1 1 d .
H5A H 0.0179 -0.2376 0.1077 0.048 Uiso 1 1 calc R
H5B H 0.0251 -0.4429 0.1562 0.048 Uiso 1 1 calc R
H5C H 0.0708 -0.3537 0.0918 0.048 Uiso 1 1 calc R
C7 C 0.16726(12) 0.4330(4) 0.3023(2) 0.0224(7) Uani 1 1 d .
H7 H 0.1767 0.5465 0.2696 0.027 Uiso 1 1 calc R
C8 C 0.18082(12) 0.3978(4) 0.4056(2) 0.0228(7) Uani 1 1 d .
C9 C 0.20985(12) 0.4948(5) 0.4731(2) 0.0256(7) Uani 1 1 d .
H9 H 0.2265 0.6136 0.4641 0.031 Uiso 1 1 calc R
C10 C 0.18230(12) 0.2299(5) 0.5387(2) 0.0230(7) Uani 1 1 d .
H10 H 0.1768 0.1321 0.5855 0.028 Uiso 1 1 calc R

loop_
_atom_site_aniso_label
_atom_site_aniso_U_11
_atom_site_aniso_U_22
_atom_site_aniso_U_33
_atom_site_aniso_U_23
_atom_site_aniso_U_13
_atom_site_aniso_U_12
Ru1 0.01437(14) 0.01618(15) 0.01761(18) -0.00145(10) -0.00194(10) -0.00125(9)
Cl2 0.0160(3) 0.0199(4) 0.0214(4) -0.0046(3) -0.0020(3) -0.0006(3)
O1 0.0290(12) 0.0230(12) 0.0256(13) 0.0041(10) -0.0008(10) -0.0029(10)
O3 0.0225(13) 0.0368(14) 0.0442(16) -0.0027(12) 0.0022(11) 0.0058(11)
O4 0.0437(14) 0.0268(13) 0.0177(13) 0.0052(10) -0.0062(11) -0.0070(11)
O5 0.0326(12) 0.0242(11) 0.0195(13) -0.0013(10) -0.0057(10) -0.0004(10)
O6 0.0343(13) 0.0263(12) 0.0231(13) -0.0041(10) -0.0045(10) -0.0125(10)
N1 0.0254(13) 0.0193(13) 0.0211(15) -0.0007(12) -0.0008(11) -0.0006(11)
N2 0.0166(12) 0.0212(13) 0.0208(15) -0.0048(11) 0.0015(10) 0.0007(10)
N3 0.0169(13) 0.0360(16) 0.0245(17) -0.0155(14) -0.0075(12) 0.0015(12)
C1 0.0173(14) 0.0261(17) 0.0171(17) -0.0060(15) 0.0001(12) 0.0018(13)
C3 0.0225(17) 0.0216(16) 0.0265(19) -0.0023(14) -0.0023(13) -0.0036(13)
C4 0.0141(14) 0.0205(16) 0.0262(19) -0.0005(14) -0.0013(13) 0.0026(12)
C5 0.0316(18) 0.0333(18) 0.030(2) -0.0096(16) -0.0063(15) -0.0117(15)
C7 0.0233(16) 0.0159(15) 0.0281(19) 0.0018(13) 0.0007(14) 0.0017(12)
C8 0.0191(15) 0.0165(14) 0.033(2) -0.0044(14) 0.0002(14) 0.0003(12)
C9 0.0234(16) 0.0218(16) 0.032(2) -0.0051(16) -0.0002(14) 0.0017(13)
C10 0.0165(14) 0.0312(18) 0.0213(18) -0.0055(14) 0.0016(13) 0.0013(13)

loop_
_atom_type_symbol
_atom_type_description
_atom_type_scat_dispersion_real
_atom_type_scat_dispersion_imag
_atom_type_scat_source
C C 0.0033 0.0016 'International Tables Vol C Tables 4.2.6.8 and 6.1.1.4'
H H 0.0000 0.0000 'International Tables Vol C Tables 4.2.6.8 and 6.1.1.4'
N N 0.0061 0.0033 'International Tables Vol C Tables 4.2.6.8 and 6.1.1.4'
O O 0.0106 0.0060 'International Tables Vol C Tables 4.2.6.8 and 6.1.1.4'
Cl Cl 0.1484 0.1585 'International Tables Vol C Tables 4.2.6.8 and 6.1.1.4'
Ru Ru -1.2594 0.8363 'International Tables Vol C Tables 4.2.6.8 and 6.1.1.4'

loop_
_geom_angle_atom_site_label_1
_geom_angle_atom_site_label_2
_geom_angle_atom_site_label_3
_geom_angle
_geom_angle_publ_flag
C3 Ru1 C1 89.34(13) ?
C3 Ru1 C4 89.79(13) ?
C1 Ru1 C4 89.96(13) yes
C3 Ru1 N1 91.32(12) ?
C1 Ru1 N1 177.85(11) ?
C4 Ru1 N1 92.10(11) ?
C3 Ru1 N2 94.22(11) ?
C1 Ru1 N2 102.28(11) ?
C4 Ru1 N2 167.14(11) ?
N1 Ru1 N2 75.62(10) yes
C3 Ru1 Cl2 177.42(10) yes
C1 Ru1 Cl2 92.37(9) ?
C4 Ru1 Cl2 88.27(8) ?
N1 Ru1 Cl2 87.05(7) ?
N2 Ru1 Cl2 87.32(7) ?
N1 O4 H4O 106(2) ?
C4 O6 C5 116.4(3) ?
C7 N1 O4 115.4(3) yes
C7 N1 Ru1 119.4(2) ?
O4 N1 Ru1 125.24(18) ?
C10 N2 C8 105.4(3) ?
C10 N2 Ru1 142.3(2) ?
C8 N2 Ru1 112.2(2) ?
C10 N3 C9 108.6(3) ?
C10 N3 H3N 123(3) ?
C9 N3 H3N 128(3) ?
O1 C1 Ru1 177.4(3) ?
O3 C3 Ru1 179.0(3) ?
O5 C4 O6 119.2(3) ?
O5 C4 Ru1 123.2(2) ?
O6 C4 Ru1 117.5(2) ?
O6 C5 H5A 109.5 ?
O6 C5 H5B 109.5 ?
H5A C5 H5B 109.5 ?
O6 C5 H5C 109.5 ?
H5A C5 H5C 109.5 ?
H5B C5 H5C 109.5 ?
N1 C7 C8 115.4(3) yes
N1 C7 H7 122.3 ?
C8 C7 H7 122.3 ?
C9 C8 N2 109.8(3) ?
C9 C8 C7 132.7(3) ?
N2 C8 C7 117.4(3) ?
C8 C9 N3 105.9(3) ?
C8 C9 H9 127.1 ?
N3 C9 H9 127.1 ?
N2 C10 N3 110.4(3) ?
N2 C10 H10 124.8 ?
N3 C10 H10 124.8 ?

loop_
_geom_bond_atom_site_label_1
_geom_bond_atom_site_label_2
_geom_bond_distance
_geom_bond_publ_flag
Ru1 C3 1.862(3) yes
Ru1 C1 1.891(3) yes
Ru1 C4 2.043(3) yes
Ru1 N1 2.125(3) yes
Ru1 N2 2.180(2) yes
Ru1 Cl2 2.4531(7) yes
O1 C1 1.138(4) ?
O3 C3 1.144(4) ?
O4 N1 1.378(3) yes
O4 H4O 0.91(4) ?
O5 C4 1.229(4) ?
O6 C4 1.334(4) ?
O6 C5 1.462(4) ?
N1 C7 1.278(4) yes
N2 C10 1.322(4) ?
N2 C8 1.386(4) ?
N3 C10 1.345(4) ?
N3 C9 1.357(5) ?
N3 H3N 0.82(4) ?
C5 H5A 0.9800 ?
C5 H5B 0.9800 ?
C5 H5C 0.9800 ?
C7 C8 1.452(5) yes
C7 H7 0.9500 ?
C8 C9 1.350(5) ?
C9 H9 0.9500 ?
C10 H10 0.9500 ?

loop_
_geom_hbond_atom_site_label_D
_geom_hbond_atom_site_label_H
_geom_hbond_atom_site_label_A
_geom_hbond_distance_DH
_geom_hbond_distance_HA
_geom_hbond_distance_DA
_geom_hbond_angle_DHA
_geom_hbond_site_symmetry_A
_geom_hbond_publ_flag
O4 H4O O5 0.91(4) 1.70(4) 2.577(3) 161(4) . yes
N3 H3N Cl2 0.82(4) 2.49(4) 3.235(3) 151(3) 7_556 yes
